data_4344096
loop_
_publ_author_name
'Bezpalko, Mark W.'
'Foxman, Bruce M.'
'Thomas, Christine M.'

_publ_section_title
;
 Use of a Bidentate Ligand Featuring an N-Heterocyclic Phosphenium Cation
 (NHP(+)) to Systematically Explore the Bonding of NHP(+) Ligands with
 Nickel.
;
_journal_issue 17
_journal_name_full 'Inorganic chemistry'
_journal_page_first 8717
_journal_page_last 8726
_journal_paper_doi 10.1021/acs.inorgchem.5b01363
_journal_volume 54
_journal_year 2015
_chemical_formula_moiety 'C29 H29 Cl3 N2 Ni1 P2'
_chemical_formula_sum 'C29 H29 Cl3 N2 Ni P2'
_chemical_formula_weight 632.58
_space_group_IT_number 2
_symmetry_cell_setting triclinic
_symmetry_space_group_name_Hall '-P 1'
_symmetry_space_group_name_H-M 'P -1'
_atom_sites_solution_hydrogens difmap
_atom_sites_solution_primary other
_audit_creation_date 2015-02-19
_audit_creation_method CRYSTALS_ver_14.61
_cell_angle_alpha 93.425(3)
_cell_angle_beta 95.166(3)
_cell_angle_gamma 114.410(2)
_cell_formula_units_Z 2
_cell_length_a 9.8400(5)
_cell_length_b 10.0200(6)
_cell_length_c 16.7632(9)
_cell_measurement_reflns_used 8250
_cell_measurement_temperature 120
_cell_measurement_theta_max 30
_cell_measurement_theta_min 2
_cell_volume 1490.35(14)
_computing_cell_refinement 'Apex2 (Bruker AXS, 2006)'
_computing_data_collection 'Apex2 (Bruker AXS, 2006)'
_computing_data_reduction 'Apex2 (Bruker AXS, 2006)'
_computing_molecular_graphics 'CAMERON (Watkin et al., 1996)'
_computing_publication_material 'CRYSTALS (Betteridge et al., 2003)'
_computing_structure_refinement 'CRYSTALS (Betteridge et al., 2003)'
_computing_structure_solution 'Superflip (Palatinus & Chapuis, 2007)'
_diffrn_ambient_temperature 120
_diffrn_measured_fraction_theta_full 0.995
_diffrn_measured_fraction_theta_max 0.995
_diffrn_measurement_device Area
_diffrn_measurement_device_type 'Bruker Kappa Apex2'
_diffrn_measurement_method '\f & \w scans'
_diffrn_radiation_monochromator graphite
_diffrn_radiation_type 'Mo K\a'
_diffrn_radiation_wavelength 0.71073
_diffrn_reflns_av_R_equivalents 0.047
_diffrn_reflns_limit_h_max 13
_diffrn_reflns_limit_h_min -13
_diffrn_reflns_limit_k_max 14
_diffrn_reflns_limit_k_min -14
_diffrn_reflns_limit_l_max 23
_diffrn_reflns_limit_l_min 0
_diffrn_reflns_number 8657
_diffrn_reflns_theta_full 30.016
_diffrn_reflns_theta_max 30.016
_diffrn_reflns_theta_min 2.245
_diffrn_standards_number 0
_exptl_absorpt_coefficient_mu 1.049
_exptl_absorpt_correction_T_max 0.92
_exptl_absorpt_correction_T_min 0.79
_exptl_absorpt_correction_type numerical
_exptl_absorpt_process_details
; 
 Analytical Absorption (De Meulenaer & Tompa, 1965) 
;
_exptl_crystal_colour red
_exptl_crystal_density_diffrn 1.410
_exptl_crystal_density_method 'not measured'
_exptl_crystal_description prism
_exptl_crystal_F_000 652
_exptl_crystal_size_max 0.220
_exptl_crystal_size_mid 0.210
_exptl_crystal_size_min 0.080
_platon_squeeze_details
;
During the structure solution, electron density difference 
maps revealed that there were considerable disordered solvent 
molecules which could not be successfully modeled.  From 
history, the remaining solvate was likely DCM in a volume 
of 111.7 \%A3 per unit cell (7.5%).  It appeared that the 
cavity area contained about one DCM molecule, located near 
a center of symmetry at (1/2, 1/2, 0).Modeling with or 
without restraints was unsuccessful, as was step by step 
acquisition of peaks using successive electron density 
difference maps.  Thus, the structure factors were modified 
using the PLATON SQUEEZE technique, in order to produce a 
"solvate-free" structure factor set.  PLATON reported a 
total electron density of 40 e- per unit cell, likely 
representing one DCM molecule, consistent with our earlier 
observations.  Use of the SQUEEZE technique resulted in a 
decrease of ca. 10.9 % in R.  
;
_refine_diff_density_max 0.68
_refine_diff_density_min -0.60
_refine_ls_extinction_method None
_refine_ls_goodness_of_fit_ref 1.0000
_refine_ls_hydrogen_treatment constr
_refine_ls_matrix_type full
_refine_ls_number_parameters 334
_refine_ls_number_reflns 8657
_refine_ls_number_restraints 0
_refine_ls_R_factor_all 0.0489
_refine_ls_R_factor_gt 0.0336
_refine_ls_shift/su_max 0.0004855
_refine_ls_shift/su_mean 0.0000249
_refine_ls_structure_factor_coef Fsqd
_refine_ls_weighting_details
;
 Method= Modified Sheldrick 
 w=1/[\s^2^(F^2^) + ( 0.04P)^2^ + 0.83P] 
 ,where P=(max(Fo^2^,0) + 2Fc^2^)/3 
;
_refine_ls_weighting_scheme calc
_refine_ls_wR_factor_all 0.0792
_refine_ls_wR_factor_gt 0.0742
_refine_ls_wR_factor_ref 0.0792
_reflns_limit_h_max 13
_reflns_limit_h_min -13
_reflns_limit_k_max 14
_reflns_limit_k_min -14
_reflns_limit_l_max 23
_reflns_limit_l_min 0
_reflns_number_gt 6641
_reflns_number_total 8657
_reflns_threshold_expression I>2.0\s(I)
_oxford_diffrn_Wilson_B_factor 1.35
_oxford_diffrn_Wilson_scale 27.61
_oxford_refine_ls_r_factor_ref 0.0489
_oxford_refine_ls_scale 0.18573(6)
_oxford_reflns_number_all 8657
_oxford_reflns_threshold_expression_ref I>-10.0\s(I)
_oxford_structure_analysis_title 'mwb4_153_0m in P-1'
_cod_data_source_file ic5b01363_si_002.cif
_cod_data_source_block 8
_cod_depositor_comments
;
The following automatic conversions were performed:

'_atom_sites_solution_primary' value 'Other' changed to 'other'
according to
/usr/data/users/saulius/crontab/automatic-downloads/rss-feeds/ACS/lib/dictionaries/cif_core.dic
dictionary named 'cif_core.dic' version 2.4.2 from 2011-04-26.

Automatic conversion script
Id: cif_fix_values 3271 2015-04-21 07:52:19Z andrius 

 Adding full bibliography for 4344091--4344096.cif.
;
_cod_original_cell_volume 1490.36(8)
_cod_original_sg_symbol_Hall '-P 1 '
_cod_original_sg_symbol_H-M 'P -1 '
_cod_original_formula_sum 'C29 H29 Cl3 N2 Ni1 P2'
_cod_database_code 4344096

loop_
_symmetry_equiv_pos_as_xyz
x,y,z
-x,-y,-z

loop_
_atom_site_label
_atom_site_type_symbol
_atom_site_fract_x
_atom_site_fract_y
_atom_site_fract_z
_atom_site_U_iso_or_equiv
_atom_site_occupancy
_atom_site_adp_type
_atom_site_refinement_flags_posn
Ni1 Ni 0.25816(2) -0.17684(2) 0.265237(13) 0.0136 1.0000 Uani .
Cl1 Cl 0.21871(5) -0.38925(5) 0.30744(3) 0.0228 1.0000 Uani .
Cl2 Cl 0.37029(6) -0.20795(6) 0.16325(3) 0.0262 1.0000 Uani .
Cl3 Cl 0.50041(5) 0.16138(5) 0.22309(3) 0.0237 1.0000 Uani .
P1 P 0.27474(5) 0.01280(5) 0.21324(3) 0.0132 1.0000 Uani .
P2 P 0.15581(5) -0.12064(5) 0.36354(3) 0.0122 1.0000 Uani .
N1 N 0.19377(16) 0.00691(16) 0.12266(8) 0.0158 1.0000 Uani .
N2 N 0.19819(16) 0.11765(16) 0.25500(9) 0.0154 1.0000 Uani .
C1 C 0.17898(19) -0.08478(19) 0.04983(10) 0.0161 1.0000 Uani .
C2 C 0.2723(2) -0.0239(2) -0.00871(11) 0.0190 1.0000 Uani .
C3 C 0.3924(2) 0.1307(2) 0.00320(12) 0.0269 1.0000 Uani .
C4 C 0.2511(2) -0.1111(2) -0.08052(11) 0.0211 1.0000 Uani .
C5 C 0.1420(2) -0.2550(2) -0.09436(11) 0.0212 1.0000 Uani .
C6 C 0.1253(2) -0.3470(2) -0.17234(12) 0.0289 1.0000 Uani .
C7 C 0.0494(2) -0.3111(2) -0.03542(11) 0.0212 1.0000 Uani .
C8 C 0.0657(2) -0.2275(2) 0.03692(11) 0.0194 1.0000 Uani .
C9 C -0.0368(2) -0.2906(2) 0.09971(13) 0.0298 1.0000 Uani .
C10 C 0.1173(2) 0.1066(2) 0.11785(11) 0.0259 1.0000 Uani .
C11 C 0.1745(2) 0.2104(2) 0.19506(11) 0.0237 1.0000 Uani .
C12 C 0.24210(18) 0.17450(18) 0.33712(10) 0.0146 1.0000 Uani .
C13 C 0.2923(2) 0.32363(19) 0.36075(11) 0.0180 1.0000 Uani .
C14 C 0.3292(2) 0.3762(2) 0.44212(11) 0.0201 1.0000 Uani .
C15 C 0.3189(2) 0.2809(2) 0.49980(11) 0.0196 1.0000 Uani .
C16 C 0.26788(19) 0.13114(19) 0.47651(10) 0.0171 1.0000 Uani .
C17 C 0.22775(18) 0.07549(18) 0.39535(10) 0.0142 1.0000 Uani .
C18 C 0.17603(18) -0.19895(18) 0.45585(10) 0.0141 1.0000 Uani .
C19 C 0.05547(19) -0.2666(2) 0.49882(11) 0.0189 1.0000 Uani .
C20 C 0.0764(2) -0.3220(2) 0.57030(12) 0.0240 1.0000 Uani .
C21 C 0.2178(2) -0.3077(2) 0.60027(11) 0.0230 1.0000 Uani .
C22 C 0.3388(2) -0.2399(2) 0.55786(11) 0.0229 1.0000 Uani .
C23 C 0.31857(19) -0.1866(2) 0.48589(11) 0.0190 1.0000 Uani .
C24 C -0.04422(18) -0.18227(19) 0.33259(10) 0.0145 1.0000 Uani .
C25 C -0.1133(2) -0.0857(2) 0.33032(11) 0.0194 1.0000 Uani .
C26 C -0.2655(2) -0.1388(2) 0.30207(12) 0.0245 1.0000 Uani .
C27 C -0.3495(2) -0.2870(2) 0.27716(12) 0.0246 1.0000 Uani .
C28 C -0.2812(2) -0.3836(2) 0.28059(12) 0.0231 1.0000 Uani .
C29 C -0.12930(19) -0.33222(19) 0.30718(11) 0.0186 1.0000 Uani .
H31 H 0.4439 0.1570 0.0562 0.0431 1.0000 Uiso R
H32 H 0.4625 0.1443 -0.0328 0.0427 1.0000 Uiso R
H33 H 0.3529 0.1980 -0.0061 0.0437 1.0000 Uiso R
H41 H 0.3138 -0.0715 -0.1209 0.0250 1.0000 Uiso R
H61 H 0.0267 -0.4242 -0.1827 0.0421 1.0000 Uiso R
H62 H 0.1950 -0.3908 -0.1676 0.0424 1.0000 Uiso R
H63 H 0.1449 -0.2878 -0.2173 0.0433 1.0000 Uiso R
H71 H -0.0279 -0.4080 -0.0440 0.0263 1.0000 Uiso R
H91 H -0.0815 -0.2272 0.1161 0.0443 1.0000 Uiso R
H92 H -0.1179 -0.3841 0.0803 0.0452 1.0000 Uiso R
H93 H 0.0180 -0.3031 0.1472 0.0449 1.0000 Uiso R
H101 H 0.0117 0.0497 0.1143 0.0300 1.0000 Uiso R
H102 H 0.1435 0.1600 0.0714 0.0317 1.0000 Uiso R
H111 H 0.2667 0.2960 0.1896 0.0277 1.0000 Uiso R
H112 H 0.1007 0.2436 0.2102 0.0273 1.0000 Uiso R
H131 H 0.3005 0.3894 0.3220 0.0228 1.0000 Uiso R
H141 H 0.3620 0.4779 0.4584 0.0231 1.0000 Uiso R
H151 H 0.3451 0.3155 0.5541 0.0238 1.0000 Uiso R
H161 H 0.2583 0.0673 0.5162 0.0205 1.0000 Uiso R
H191 H -0.0412 -0.2761 0.4797 0.0219 1.0000 Uiso R
H201 H -0.0052 -0.3683 0.5979 0.0289 1.0000 Uiso R
H211 H 0.2328 -0.3455 0.6495 0.0283 1.0000 Uiso R
H221 H 0.4341 -0.2304 0.5775 0.0269 1.0000 Uiso R
H231 H 0.3999 -0.1417 0.4568 0.0235 1.0000 Uiso R
H251 H -0.0580 0.0155 0.3479 0.0225 1.0000 Uiso R
H261 H -0.3105 -0.0722 0.3006 0.0289 1.0000 Uiso R
H271 H -0.4516 -0.3220 0.2569 0.0282 1.0000 Uiso R
H281 H -0.3403 -0.4850 0.2651 0.0280 1.0000 Uiso R
H291 H -0.0814 -0.3990 0.3077 0.0223 1.0000 Uiso R

loop_
_atom_site_aniso_label
_atom_site_aniso_U_11
_atom_site_aniso_U_22
_atom_site_aniso_U_33
_atom_site_aniso_U_23
_atom_site_aniso_U_13
_atom_site_aniso_U_12
Ni1 0.01737(11) 0.01629(11) 0.01171(11) 0.00332(8) 0.00269(8) 0.01121(9)
Cl1 0.0326(2) 0.0176(2) 0.0241(2) 0.00581(17) 0.00571(18) 0.01557(18)
Cl2 0.0370(3) 0.0415(3) 0.0162(2) 0.00746(19) 0.00940(18) 0.0307(2)
Cl3 0.0169(2) 0.0288(2) 0.0220(2) 0.00245(18) 0.00337(16) 0.00597(17)
P1 0.0153(2) 0.0165(2) 0.0108(2) 0.00352(16) 0.00205(15) 0.00924(17)
P2 0.01279(19) 0.01352(19) 0.0115(2) 0.00245(15) 0.00165(14) 0.00655(16)
N1 0.0217(7) 0.0206(7) 0.0105(7) 0.0023(5) -0.0005(5) 0.0145(6)
N2 0.0207(7) 0.0164(7) 0.0133(7) 0.0028(5) 0.0009(5) 0.0121(6)
C1 0.0205(8) 0.0210(8) 0.0112(8) 0.0026(6) 0.0002(6) 0.0132(7)
C2 0.0207(9) 0.0248(9) 0.0141(8) 0.0037(7) 0.0002(6) 0.0124(7)
C3 0.0312(11) 0.0259(10) 0.0210(10) 0.0042(8) 0.0070(8) 0.0085(8)
C4 0.0233(9) 0.0288(10) 0.0156(9) 0.0034(7) 0.0035(7) 0.0150(8)
C5 0.0241(9) 0.0259(9) 0.0182(9) -0.0007(7) -0.0010(7) 0.0163(8)
C6 0.0338(11) 0.0313(11) 0.0237(10) -0.0060(8) 0.0027(8) 0.0173(9)
C7 0.0235(9) 0.0195(9) 0.0214(9) 0.0018(7) 0.0001(7) 0.0103(7)
C8 0.0209(9) 0.0219(9) 0.0179(9) 0.0054(7) 0.0021(7) 0.0112(7)
C9 0.0280(11) 0.0294(11) 0.0261(11) 0.0041(8) 0.0088(8) 0.0051(8)
C10 0.0390(11) 0.0340(11) 0.0172(9) 0.0021(8) -0.0028(8) 0.0291(10)
C11 0.0383(11) 0.0249(9) 0.0181(9) 0.0056(7) 0.0005(8) 0.0235(9)
C12 0.0157(8) 0.0153(8) 0.0152(8) 0.0014(6) 0.0024(6) 0.0088(6)
C13 0.0195(8) 0.0165(8) 0.0197(9) 0.0042(7) 0.0037(7) 0.0088(7)
C14 0.0193(9) 0.0155(8) 0.0254(10) -0.0015(7) 0.0028(7) 0.0077(7)
C15 0.0197(9) 0.0217(9) 0.0169(9) -0.0033(7) 0.0023(6) 0.0087(7)
C16 0.0164(8) 0.0202(8) 0.0151(8) 0.0028(7) 0.0031(6) 0.0077(7)
C17 0.0120(7) 0.0156(8) 0.0152(8) 0.0006(6) 0.0028(6) 0.0059(6)
C18 0.0157(8) 0.0143(8) 0.0131(8) 0.0032(6) 0.0013(6) 0.0070(6)
C19 0.0150(8) 0.0242(9) 0.0184(9) 0.0057(7) 0.0031(6) 0.0085(7)
C20 0.0199(9) 0.0297(10) 0.0210(9) 0.0123(8) 0.0071(7) 0.0070(8)
C21 0.0266(10) 0.0244(9) 0.0175(9) 0.0077(7) 0.0018(7) 0.0096(8)
C22 0.0180(9) 0.0320(10) 0.0200(9) 0.0065(8) -0.0011(7) 0.0120(8)
C23 0.0151(8) 0.0241(9) 0.0183(9) 0.0060(7) 0.0040(6) 0.0078(7)
C24 0.0134(8) 0.0179(8) 0.0126(8) 0.0032(6) 0.0018(6) 0.0068(6)
C25 0.0195(9) 0.0203(9) 0.0205(9) 0.0038(7) 0.0032(7) 0.0101(7)
C26 0.0215(9) 0.0296(10) 0.0286(10) 0.0080(8) 0.0025(7) 0.0162(8)
C27 0.0151(9) 0.0347(11) 0.0238(10) 0.0045(8) -0.0013(7) 0.0110(8)
C28 0.0185(9) 0.0240(9) 0.0229(10) 0.0006(7) -0.0008(7) 0.0060(7)
C29 0.0182(8) 0.0178(8) 0.0189(9) 0.0017(7) 0.0011(6) 0.0071(7)

loop_
_atom_type_symbol
_atom_type_scat_dispersion_real
_atom_type_scat_dispersion_imag
_atom_type_scat_Cromer_Mann_a1
_atom_type_scat_Cromer_Mann_b1
_atom_type_scat_Cromer_Mann_a2
_atom_type_scat_Cromer_Mann_b2
_atom_type_scat_Cromer_Mann_a3
_atom_type_scat_Cromer_Mann_b3
_atom_type_scat_Cromer_Mann_a4
_atom_type_scat_Cromer_Mann_b4
_atom_type_scat_Cromer_Mann_c
_atom_type_scat_source
C 0.0033 0.0016 2.3100 20.8439 1.0200 10.2075 1.5886 0.5687 0.8650 51.6512 0.2156 'International Tables Vol C 4.2.6.8 and 6.1.1.4'
H 0.0000 0.0000 0.4930 10.5109 0.3229 26.1257 0.1402 3.1424 0.0408 57.7998 0.0030 'International Tables Vol C 4.2.6.8 and 6.1.1.4'
N 0.0061 0.0033 12.2126 0.0057 3.1322 9.8933 2.0125 28.9975 1.1663 0.5826 -11.5290 'International Tables Vol C 4.2.6.8 and 6.1.1.4'
P 0.1023 0.0942 6.4345 1.9067 4.1791 27.1570 1.7800 0.5260 1.4908 68.1645 1.1149 'International Tables Vol C 4.2.6.8 and 6.1.1.4'
Cl 0.1484 0.1585 11.4604 0.0104 7.1964 1.1662 6.2556 18.5194 1.6455 47.7784 -9.5574 'International Tables Vol C 4.2.6.8 and 6.1.1.4'
Ni 0.3393 1.1124 12.8376 3.8785 7.2920 0.2565 4.4438 12.1763 2.3800 66.3421 1.0341 'International Tables Vol C 4.2.6.8 and 6.1.1.4'

loop_
_geom_angle_atom_site_label_1
_geom_angle_atom_site_label_2
_geom_angle_atom_site_label_3
_geom_angle
_geom_angle_publ_flag
Cl1 Ni1 Cl2 94.68(2) yes
Cl1 Ni1 P1 172.94(2) yes
Cl2 Ni1 P1 83.450(19) yes
Cl1 Ni1 P2 91.578(18) yes
Cl2 Ni1 P2 173.62(2) yes
P1 Ni1 P2 90.485(19) yes
Cl3 P1 Ni1 109.22(2) yes
Cl3 P1 N1 109.03(6) yes
Ni1 P1 N1 122.57(6) yes
Cl3 P1 N2 101.45(6) yes
Ni1 P1 N2 118.79(5) yes
N1 P1 N2 93.17(7) yes
Ni1 P2 C17 114.87(6) yes
Ni1 P2 C18 115.22(6) yes
C17 P2 C18 103.60(8) yes
Ni1 P2 C24 109.34(6) yes
C17 P2 C24 105.75(8) yes
C18 P2 C24 107.38(8) yes
P1 N1 C1 130.20(11) yes
P1 N1 C10 113.24(11) yes
C1 N1 C10 116.45(13) yes
P1 N2 C11 109.09(11) yes
P1 N2 C12 119.82(11) yes
C11 N2 C12 119.87(14) yes
N1 C1 C2 118.76(16) yes
N1 C1 C8 119.56(15) yes
C2 C1 C8 121.52(16) yes
C1 C2 C3 122.37(16) yes
C1 C2 C4 118.13(17) yes
C3 C2 C4 119.50(16) yes
C2 C3 H31 112.5 no
C2 C3 H32 111.2 no
H31 C3 H32 108.4 no
C2 C3 H33 111.4 no
H31 C3 H33 106.8 no
H32 C3 H33 106.2 no
C2 C4 C5 121.75(17) yes
C2 C4 H41 119.2 no
C5 C4 H41 119.0 no
C4 C5 C6 120.04(17) yes
C4 C5 C7 118.58(17) yes
C6 C5 C7 121.38(18) yes
C5 C6 H61 110.0 no
C5 C6 H62 109.1 no
H61 C6 H62 108.0 no
C5 C6 H63 111.5 no
H61 C6 H63 109.4 no
H62 C6 H63 108.8 no
C5 C7 C8 121.59(17) yes
C5 C7 H71 120.3 no
C8 C7 H71 118.1 no
C1 C8 C7 118.40(16) yes
C1 C8 C9 121.05(17) yes
C7 C8 C9 120.55(17) yes
C8 C9 H91 111.2 no
C8 C9 H92 112.3 no
H91 C9 H92 106.6 no
C8 C9 H93 111.0 no
H91 C9 H93 107.3 no
H92 C9 H93 108.2 no
N1 C10 C11 106.08(14) yes
N1 C10 H101 109.0 no
C11 C10 H101 110.5 no
N1 C10 H102 108.8 no
C11 C10 H102 111.0 no
H101 C10 H102 111.3 no
C10 C11 N2 103.23(14) yes
C10 C11 H111 111.2 no
N2 C11 H111 112.4 no
C10 C11 H112 111.3 no
N2 C11 H112 109.8 no
H111 C11 H112 108.8 no
N2 C12 C13 121.15(15) yes
N2 C12 C17 118.68(15) yes
C13 C12 C17 120.11(16) yes
C12 C13 C14 120.12(16) yes
C12 C13 H131 120.1 no
C14 C13 H131 119.8 no
C13 C14 C15 120.43(17) yes
C13 C14 H141 120.2 no
C15 C14 H141 119.3 no
C14 C15 C16 119.70(17) yes
C14 C15 H151 120.9 no
C16 C15 H151 119.4 no
C15 C16 C17 120.89(16) yes
C15 C16 H161 119.0 no
C17 C16 H161 120.1 no
P2 C17 C12 119.57(12) yes
P2 C17 C16 121.71(13) yes
C12 C17 C16 118.72(15) yes
P2 C18 C19 121.95(13) yes
P2 C18 C23 118.67(13) yes
C19 C18 C23 119.35(15) yes
C18 C19 C20 120.17(16) yes
C18 C19 H191 120.8 no
C20 C19 H191 119.1 no
C19 C20 C21 120.25(17) yes
C19 C20 H201 119.3 no
C21 C20 H201 120.4 no
C20 C21 C22 119.91(17) yes
C20 C21 H211 120.6 no
C22 C21 H211 119.5 no
C21 C22 C23 120.26(16) yes
C21 C22 H221 120.4 no
C23 C22 H221 119.3 no
C18 C23 C22 120.04(16) yes
C18 C23 H231 119.5 no
C22 C23 H231 120.5 no
P2 C24 C25 122.59(13) yes
P2 C24 C29 117.76(13) yes
C25 C24 C29 119.60(16) yes
C24 C25 C26 119.78(17) yes
C24 C25 H251 120.8 no
C26 C25 H251 119.4 no
C25 C26 C27 120.56(17) yes
C25 C26 H261 118.9 no
C27 C26 H261 120.6 no
C26 C27 C28 119.65(17) yes
C26 C27 H271 120.3 no
C28 C27 H271 120.0 no
C27 C28 C29 120.54(18) yes
C27 C28 H281 118.9 no
C29 C28 H281 120.5 no
C24 C29 C28 119.86(16) yes
C24 C29 H291 119.8 no
C28 C29 H291 120.4 no

loop_
_geom_bond_atom_site_label_1
_geom_bond_atom_site_label_2
_geom_bond_distance
_geom_bond_publ_flag
Ni1 Cl1 2.1742(5) yes
Ni1 Cl2 2.1903(5) yes
Ni1 P1 2.0891(5) yes
Ni1 P2 2.1688(5) yes
Cl3 P1 2.0849(6) yes
P1 N1 1.6360(14) yes
P1 N2 1.6800(14) yes
P2 C17 1.8178(17) yes
P2 C18 1.8080(17) yes
P2 C24 1.8160(17) yes
N1 C1 1.442(2) yes
N1 C10 1.480(2) yes
N2 C11 1.475(2) yes
N2 C12 1.415(2) yes
C1 C2 1.396(2) yes
C1 C8 1.391(3) yes
C2 C3 1.498(3) yes
C2 C4 1.391(3) yes
C3 H31 0.947 no
C3 H32 0.930 no
C3 H33 0.921 no
C4 C5 1.386(3) yes
C4 H41 0.950 no
C5 C6 1.510(3) yes
C5 C7 1.388(3) yes
C6 H61 0.950 no
C6 H62 0.955 no
C6 H63 0.971 no
C7 C8 1.389(3) yes
C7 H71 0.946 no
C8 C9 1.507(3) yes
C9 H91 0.950 no
C9 H92 0.959 no
C9 H93 0.965 no
C10 C11 1.516(3) yes
C10 H101 0.950 no
C10 H102 0.965 no
C11 H111 0.974 no
C11 H112 0.962 no
C12 C13 1.385(2) yes
C12 C17 1.408(2) yes
C13 C14 1.392(3) yes
C13 H131 0.938 no
C14 C15 1.380(3) yes
C14 H141 0.947 no
C15 C16 1.389(2) yes
C15 H151 0.927 no
C16 C17 1.396(2) yes
C16 H161 0.934 no
C18 C19 1.390(2) yes
C18 C23 1.399(2) yes
C19 C20 1.384(2) yes
C19 H191 0.940 no
C20 C21 1.382(3) yes
C20 H201 0.927 no
C21 C22 1.388(3) yes
C21 H211 0.953 no
C22 C23 1.379(2) yes
C22 H221 0.928 no
C23 H231 0.938 no
C24 C25 1.394(2) yes
C24 C29 1.400(2) yes
C25 C26 1.391(2) yes
C25 H251 0.944 no
C26 C27 1.383(3) yes
C26 H261 0.942 no
C27 C28 1.389(3) yes
C27 H271 0.938 no
C28 C29 1.383(2) yes
C28 H281 0.944 no
C29 H291 0.965 no

loop_
_platon_squeeze_void_nr
_platon_squeeze_void_average_x
_platon_squeeze_void_average_y
_platon_squeeze_void_average_z
_platon_squeeze_void_volume
_platon_squeeze_void_count_electrons
_platon_squeeze_void_content
1 0.500 0.500 0.000 109 40 ' '
